data_7013358
loop_
_publ_author_name
'Kim, Jong-Young'
'Norquist, Alexander J.'
'O'Hare, Dermot'

_publ_section_title
;
 Incorporation of uranium(vi) into metal?organic framework solids,
 [UO2(C4H4O4)]&#xFFFD;H2O, [UO2F(C5H6O4)]&#xFFFD;2H2O, and
 [(UO2)1.5(C8H4O4)2]2[(CH3)2NCOH2]&#xFFFD;H2O
;
_journal_issue 14
_journal_name_full 'Dalton Transactions'
_journal_page_first 2813
_journal_paper_doi 10.1039/b306733p
_journal_year 2003
_chemical_formula_sum 'C10 H14 F2 O14 U2'
_chemical_formula_weight 872.27
_space_group_IT_number 12
_symmetry_cell_setting monoclinic
_symmetry_space_group_name_Hall '-C 2y'
_symmetry_space_group_name_H-M 'C 1 2/m 1'
_atom_sites_solution_hydrogens geom
_atom_sites_solution_primary direct
_atom_sites_solution_secondary difmap
_audit_conform_dict_location ftp://ftp.iucr.org/pub/cif_core.dic
_audit_conform_dict_name cif_core.dic
_audit_conform_dict_version 2.2
_audit_creation_date 2003-04-02T10:44:15-00:00
_audit_creation_method 'WinGX routine CIF_UPDATE'
_cell_angle_alpha 90
_cell_angle_beta 119.577(2)
_cell_angle_gamma 90
_cell_formula_units_Z 4
_cell_length_a 11.3572(4)
_cell_length_b 18.1700(8)
_cell_length_c 7.1855(3)
_cell_measurement_temperature 150(2)
_cell_volume 1289.58(9)
_computing_structure_refinement 'SHELXL-97 (Sheldrick, 1997)'
_diffrn_ambient_temperature 150(2)
_diffrn_measured_fraction_theta_full 0.975
_diffrn_measured_fraction_theta_max 0.975
_diffrn_radiation_monochromator graphite
_diffrn_radiation_type MoK\a
_diffrn_radiation_wavelength 0.71073
_diffrn_reflns_av_R_equivalents 0.084
_diffrn_reflns_av_unetI/netI 0.0624
_diffrn_reflns_limit_h_max 14
_diffrn_reflns_limit_h_min -14
_diffrn_reflns_limit_k_max 23
_diffrn_reflns_limit_k_min -23
_diffrn_reflns_limit_l_max 9
_diffrn_reflns_limit_l_min -9
_diffrn_reflns_number 5396
_diffrn_reflns_theta_full 27.72
_diffrn_reflns_theta_max 27.72
_diffrn_reflns_theta_min 5.51
_exptl_absorpt_coefficient_mu 25.212
_exptl_absorpt_correction_type none
_exptl_crystal_density_diffrn 4.493
_exptl_crystal_density_method 'not measured'
_exptl_crystal_F_000 1552
_refine_diff_density_max 5.01
_refine_diff_density_min -1.751
_refine_diff_density_rms 0.314
_refine_ls_extinction_method none
_refine_ls_goodness_of_fit_ref 1.114
_refine_ls_hydrogen_treatment mixed
_refine_ls_matrix_type full
_refine_ls_number_parameters 82
_refine_ls_number_reflns 1533
_refine_ls_number_restraints 0
_refine_ls_restrained_S_all 1.114
_refine_ls_R_factor_all 0.0613
_refine_ls_R_factor_gt 0.0539
_refine_ls_shift/su_max 0.004
_refine_ls_shift/su_mean 0.001
_refine_ls_structure_factor_coef Fsqd
_refine_ls_weighting_details 'calc w=1/[\s^2^(Fo^2^)+(0.0599P)^2^+28.4117P] where P=(Fo^2^+2Fc^2^)/3'
_refine_ls_weighting_scheme calc
_refine_ls_wR_factor_gt 0.1228
_refine_ls_wR_factor_ref 0.1278
_reflns_number_gt 1382
_reflns_number_total 1533
_reflns_threshold_expression >2sigma(I)
_cod_data_source_file b306733p.txt
_cod_data_source_block '[UO2F(C5H6O4)]2H2O_(2)'
_cod_database_code 7013358

loop_
_symmetry_equiv_pos_as_xyz
'x, y, z'
'-x, y, -z'
'x+1/2, y+1/2, z'
'-x+1/2, y+1/2, -z'
'-x, -y, -z'
'x, -y, z'
'-x+1/2, -y+1/2, -z'
'x+1/2, -y+1/2, z'

loop_
_atom_site_label
_atom_site_type_symbol
_atom_site_fract_x
_atom_site_fract_y
_atom_site_fract_z
_atom_site_U_iso_or_equiv
_atom_site_adp_type
_atom_site_occupancy
_atom_site_symmetry_multiplicity
_atom_site_calc_flag
_atom_site_refinement_flags
_atom_site_disorder_assembly
_atom_site_disorder_group
U1 U 0 0.11045(3) 0.5 0.0223(2) Uani 1 2 d S . .
F1 F 0.1226(8) 0 0.6237(18) 0.032(2) Uani 1 2 d S . .
O2 O 0.1358(7) 0.2256(4) 0.6311(15) 0.031(2) Uani 1 1 d . . .
O1 O 0.0130(8) 0.1109(4) 0.2633(14) 0.0291(16) Uani 1 1 d . . .
O3 O 0.2509(8) 0.1224(4) 0.7193(15) 0.0287(17) Uani 1 1 d . . .
O4 O 0.4113(11) 0 0.727(2) 0.030(3) Uani 1 2 d S . .
C1 C 0.2489(10) 0.1919(5) 0.732(2) 0.023(2) Uani 1 1 d . . .
C2 C 0.3761(10) 0.2348(6) 0.869(2) 0.027(2) Uani 1 1 d . . .
C3 C 0.5 0.1904(9) 1 0.043(5) Uani 1 2 d S . .
H3A H 0.4839 0.1582 1.0965 0.052 Uiso 0.5 1 calc P . .
H3B H 0.5161 0.1582 0.9035 0.052 Uiso 0.5 1 calc P . .
O5 O 0.691(3) 0 0.852(9) 0.21(2) Uani 1 2 d S . .
H2A H 0.360(12) 0.272(7) 0.77(2) 0.03(3) Uiso 1 1 d . . .
H2B H 0.370(14) 0.260(7) 0.99(3) 0.04(4) Uiso 1 1 d . . .

loop_
_atom_site_aniso_label
_atom_site_aniso_U_11
_atom_site_aniso_U_22
_atom_site_aniso_U_33
_atom_site_aniso_U_23
_atom_site_aniso_U_13
_atom_site_aniso_U_12
U1 0.0118(3) 0.0162(3) 0.0346(3) 0 0.0081(2) 0
F1 0.014(4) 0.017(4) 0.050(7) 0 0.005(5) 0
O2 0.012(3) 0.018(3) 0.052(6) 0.000(3) 0.007(4) 0.004(3)
O1 0.030(4) 0.030(4) 0.029(4) -0.004(4) 0.016(4) -0.001(3)
O3 0.017(4) 0.016(3) 0.045(5) 0.002(3) 0.010(4) -0.001(3)
O4 0.018(5) 0.031(5) 0.043(8) 0 0.016(6) 0
C1 0.009(4) 0.021(4) 0.034(6) 0.001(4) 0.006(5) 0.003(3)
C2 0.017(5) 0.018(4) 0.037(7) -0.001(5) 0.006(5) -0.003(4)
C3 0.021(8) 0.024(8) 0.070(15) 0 0.012(9) 0
O5 0.12(3) 0.14(3) 0.42(7) 0 0.18(4) 0

loop_
_atom_type_symbol
_atom_type_description
_atom_type_scat_dispersion_real
_atom_type_scat_dispersion_imag
_atom_type_scat_source
C C 0.0033 0.0016 'International Tables Vol C Tables 4.2.6.8 and 6.1.1.4'
H H 0 0 'International Tables Vol C Tables 4.2.6.8 and 6.1.1.4'
O O 0.0106 0.006 'International Tables Vol C Tables 4.2.6.8 and 6.1.1.4'
U U -9.6767 9.6646 'International Tables Vol C Tables 4.2.6.8 and 6.1.1.4'
F F 0.0171 0.0103 'International Tables Vol C Tables 4.2.6.8 and 6.1.1.4'

loop_
_geom_angle_atom_site_label_1
_geom_angle_atom_site_label_2
_geom_angle_atom_site_label_3
_geom_angle
_geom_angle_site_symmetry_1
_geom_angle_site_symmetry_3
_geom_angle_publ_flag
O1 U1 O1 179.5(5) . 2_556 ?
O1 U1 F1 87.4(4) . 5_556 ?
O1 U1 F1 93.0(4) 2_556 5_556 ?
O1 U1 F1 93.0(4) . . ?
O1 U1 F1 87.4(4) 2_556 . ?
F1 U1 F1 62.9(4) 5_556 . ?
O1 U1 O2 91.7(3) . . ?
O1 U1 O2 87.9(3) 2_556 . ?
F1 U1 O2 178.3(2) 5_556 . ?
F1 U1 O2 115.6(2) . . ?
O1 U1 O2 87.9(3) . 2_556 ?
O1 U1 O2 91.7(3) 2_556 2_556 ?
F1 U1 O2 115.6(2) 5_556 2_556 ?
F1 U1 O2 178.3(2) . 2_556 ?
O2 U1 O2 65.8(3) . 2_556 ?
O1 U1 O3 90.2(3) . 2_556 ?
O1 U1 O3 89.7(3) 2_556 2_556 ?
F1 U1 O3 63.7(2) 5_556 2_556 ?
F1 U1 O3 126.3(2) . 2_556 ?
O2 U1 O3 117.8(2) . 2_556 ?
O2 U1 O3 52.2(2) 2_556 2_556 ?
O1 U1 O3 89.7(3) . . ?
O1 U1 O3 90.2(3) 2_556 . ?
F1 U1 O3 126.3(2) 5_556 . ?
F1 U1 O3 63.7(2) . . ?
O2 U1 O3 52.2(2) . . ?
O2 U1 O3 117.8(2) 2_556 . ?
O3 U1 O3 170.0(3) 2_556 . ?
O1 U1 C1 91.8(4) . . ?
O1 U1 C1 88.0(4) 2_556 . ?
F1 U1 C1 152.3(3) 5_556 . ?
F1 U1 C1 89.5(3) . . ?
O2 U1 C1 26.2(2) . . ?
O2 U1 C1 92.0(2) 2_556 . ?
O3 U1 C1 144.0(2) 2_556 . ?
O3 U1 C1 26.0(2) . . ?
O1 U1 C1 88.0(4) . 2_556 ?
O1 U1 C1 91.8(4) 2_556 2_556 ?
F1 U1 C1 89.5(3) 5_556 2_556 ?
F1 U1 C1 152.3(3) . 2_556 ?
O2 U1 C1 92.0(2) . 2_556 ?
O2 U1 C1 26.2(2) 2_556 2_556 ?
O3 U1 C1 26.0(2) 2_556 2_556 ?
O3 U1 C1 144.0(2) . 2_556 ?
C1 U1 C1 118.2(4) . 2_556 ?
O1 U1 U1 90.2(2) . 5_556 ?
O1 U1 U1 90.2(2) 2_556 5_556 ?
F1 U1 U1 31.46(18) 5_556 5_556 ?
F1 U1 U1 31.46(18) . 5_556 ?
O2 U1 U1 147.10(16) . 5_556 ?
O2 U1 U1 147.10(16) 2_556 5_556 ?
O3 U1 U1 94.99(15) 2_556 5_556 ?
O3 U1 U1 94.99(15) . 5_556 ?
C1 U1 U1 120.88(18) . 5_556 ?
C1 U1 U1 120.88(18) 2_556 5_556 ?
U1 F1 U1 117.1(4) 5_556 . ?
C1 O2 U1 94.2(6) . . ?
C1 O3 U1 94.4(6) . . ?
O3 C1 O2 119.0(9) . . ?
O3 C1 C2 121.2(9) . . ?
O2 C1 C2 119.7(8) . . ?
O3 C1 U1 59.6(5) . . ?
O2 C1 U1 59.5(5) . . ?
C2 C1 U1 175.2(8) . . ?
C3 C2 C1 115.9(9) . . ?
C2 C3 C2 114.3(13) 2_657 . ?

loop_
_geom_bond_atom_site_label_1
_geom_bond_atom_site_label_2
_geom_bond_distance
_geom_bond_site_symmetry_2
_geom_bond_publ_flag
U1 O1 1.778(8) . ?
U1 O1 1.778(8) 2_556 ?
U1 F1 2.353(5) 5_556 ?
U1 F1 2.353(5) . ?
U1 O2 2.492(7) . ?
U1 O2 2.492(7) 2_556 ?
U1 O3 2.494(8) 2_556 ?
U1 O3 2.494(8) . ?
U1 C1 2.883(10) . ?
U1 C1 2.883(10) 2_556 ?
U1 U1 4.0138(10) 5_556 ?
F1 U1 2.353(5) 5_556 ?
O2 C1 1.278(12) . ?
O3 C1 1.267(11) . ?
C1 C2 1.502(14) . ?
C2 C3 1.486(13) . ?
C3 C2 1.486(13) 2_657 ?
